data_9011464
loop_
_publ_author_name
'Kudoh, Y.'
'Takeuchi, Y.'

_publ_section_title
;
 The crystal structure of forsterite Mg2SiO4 under high pressure up to 149 kb
 Sample: P = 79 kbar
;
_journal_name_full 'Zeitschrift fur Kristallographie'
_journal_page_first 291
_journal_page_last 302
_journal_volume 171
_journal_year 1985
_chemical_formula_structural Mg2(SiO4)
_chemical_formula_sum 'Mg2 O4 Si'
_chemical_name_mineral Forsterite
_space_group_IT_number 62
_symmetry_space_group_name_Hall '-P 2c 2ab'
_symmetry_space_group_name_H-M 'P b n m'
_cell_angle_alpha 90
_cell_angle_beta 90
_cell_angle_gamma 90
_cell_length_a 4.688
_cell_length_b 9.933
_cell_length_c 5.861
_cell_formula_units_Z 4
_cell_volume 272.923
_database_code_amcsd 0010931
_diffrn_ambient_pressure 7.9e+06
_exptl_crystal_density_diffrn 3.424
_cod_original_formula_sum 'Mg2 Si O4'
_cod_database_code 9011464

loop_
_space_group_symop_operation_xyz
x,y,z
x,y,1/2-z
-x,-y,1/2+z
1/2+x,1/2-y,1/2+z
1/2-x,1/2+y,1/2-z
1/2-x,1/2+y,z
1/2+x,1/2-y,-z
-x,-y,-z

loop_
_atom_site_label
_atom_site_fract_x
_atom_site_fract_y
_atom_site_fract_z
_atom_site_U_iso_or_equiv
Mg1 0.00000 0.00000 0.00000 0.00481
Mg2 0.99290 0.27620 0.25000 0.00177
Si 0.42610 0.09450 0.25000 0.00013
O1 0.76700 0.09190 0.25000 0.00608
O2 0.22240 0.44790 0.25000 0.00557
O3 0.27770 0.16370 0.03360 0.00152

loop_
_cod_related_entry_id
_cod_related_entry_database
_cod_related_entry_code
1 AMCSD 0010931
